data_7035554
loop_
_publ_author_name
'McDonald, Cecelia'
'Williams, David W.'
'Comar, Priyanka'
'Coles, Simon J.'
'Keene, Tony D.'
'Pitak, Mateusz B.'
'Brechin, Euan K.'
'Jones, Leigh F.'

_publ_section_title
;
 Molecular Pac-Man and Tacos: layered Cu(ii) cages from ligands with high
 binding site concentrations.
;
_journal_issue 29
_journal_name_full 'Dalton transactions (Cambridge, England : 2003)'
_journal_page_first 13359
_journal_page_last 13368
_journal_paper_doi 10.1039/c5dt01463h
_journal_volume 44
_journal_year 2015
_chemical_formula_moiety '2(C61.5 H50 Br4 Cu7 N8 O20.8), 0.5(O2)'
_chemical_formula_sum 'C123 H101.17 Br8 Cu14 N16 O42.58'
_chemical_formula_weight 4013.52
_chemical_name_common '[Cu14]'
_chemical_properties_physical Hygroscopic
_space_group_crystal_system monoclinic
_space_group_IT_number 15
_space_group_name_Hall '-C 2yc'
_space_group_name_H-M_alt 'C 1 2/c 1'
_symmetry_space_group_name_Hall '-C 2yc'
_symmetry_space_group_name_H-M 'C 1 2/c 1'
_atom_sites_solution_hydrogens mixed
_audit_creation_date 2015-06-05
_audit_creation_method
;
Olex2 1.2
(compiled 2015.01.26 svn.r3150 for OlexSys, GUI svn.r4998)
;
_audit_update_record
;
2015-06-09 deposited with the CCDC.
2015-06-24 downloaded from the CCDC.
;
_cell_angle_alpha 90
_cell_angle_beta 94.2850(10)
_cell_angle_gamma 90
_cell_formula_units_Z 4
_cell_length_a 47.208(3)
_cell_length_b 16.6283(12)
_cell_length_c 21.3697(15)
_cell_measurement_reflns_used 47404
_cell_measurement_temperature 100(2)
_cell_measurement_theta_max 27.5
_cell_measurement_theta_min 2.0
_cell_volume 16728(2)
_computing_cell_refinement
;
CrystalClear-SM Expert 3.1 b27 (Rigaku, 2014)
;
_computing_data_collection
;
CrystalClear-SM Expert 3.1 b27 (Rigaku, 2014)
;
_computing_data_reduction
;
CrystalClear-SM Expert 3.1 b27 (Rigaku, 2014)
;
_computing_molecular_graphics 'Olex2 (Dolomanov et al., 2009)'
_computing_publication_material 'Olex2 (Dolomanov et al., 2009)'
_computing_structure_refinement 'ShelXL2013 (Sheldrick, 2013)'
_computing_structure_solution 'ShelXS2013 (Sheldrick, 2013)'
_diffrn_ambient_temperature 100.15
_diffrn_detector_area_resol_mean 28.5714
_diffrn_measured_fraction_theta_full 0.996
_diffrn_measured_fraction_theta_max 0.991
_diffrn_measurement_device
;
AFC12 (Right): Kappa 3 circle
;
_diffrn_measurement_device_type
;
Rigaku Saturn724+ (2x2 bin mode)
;
_diffrn_measurement_method '\w scans'
_diffrn_radiation_monochromator graphite
_diffrn_radiation_type MoK\a
_diffrn_radiation_wavelength 0.71073
_diffrn_reflns_av_R_equivalents 0.0572
_diffrn_reflns_av_unetI/netI 0.0730
_diffrn_reflns_laue_measured_fraction_full 0.996
_diffrn_reflns_laue_measured_fraction_max 0.991
_diffrn_reflns_limit_h_max 60
_diffrn_reflns_limit_h_min -61
_diffrn_reflns_limit_k_max 21
_diffrn_reflns_limit_k_min -20
_diffrn_reflns_limit_l_max 25
_diffrn_reflns_limit_l_min -27
_diffrn_reflns_number 56525
_diffrn_reflns_point_group_measured_fraction_full 0.996
_diffrn_reflns_point_group_measured_fraction_max 0.991
_diffrn_reflns_theta_full 25.242
_diffrn_reflns_theta_max 27.527
_diffrn_reflns_theta_min 1.978
_diffrn_source 'Rotating anode'
_exptl_absorpt_coefficient_mu 3.723
_exptl_absorpt_correction_T_max 1.000
_exptl_absorpt_correction_T_min 0.572
_exptl_absorpt_correction_type multi-scan
_exptl_absorpt_process_details DTABSCOR
_exptl_crystal_colour Black
_exptl_crystal_density_diffrn 1.594
_exptl_crystal_density_method "'not measured'"
_exptl_crystal_description Chunk
_exptl_crystal_F_000 7911
_exptl_crystal_preparation 'Magnetic properties'
_exptl_crystal_recrystallization_method 'Re-crystallisation from solvent: MeOH '
_exptl_crystal_size_max 0.186
_exptl_crystal_size_mid 0.103
_exptl_crystal_size_min 0.091
_refine_diff_density_max 1.478
_refine_diff_density_min -1.100
_refine_diff_density_rms 0.128
_refine_ls_extinction_method none
_refine_ls_goodness_of_fit_ref 1.058
_refine_ls_hydrogen_treatment mixed
_refine_ls_matrix_type full
_refine_ls_number_parameters 969
_refine_ls_number_reflns 19105
_refine_ls_number_restraints 25
_refine_ls_restrained_S_all 1.058
_refine_ls_R_factor_all 0.0868
_refine_ls_R_factor_gt 0.0551
_refine_ls_shift/su_max 0.001
_refine_ls_shift/su_mean 0.000
_refine_ls_structure_factor_coef Fsqd
_refine_ls_weighting_details 'w=1/[\s^2^(Fo^2^)+(0.0759P)^2^+0.6691P] where P=(Fo^2^+2Fc^2^)/3'
_refine_ls_weighting_scheme calc
_refine_ls_wR_factor_gt 0.1403
_refine_ls_wR_factor_ref 0.1503
_reflns_Friedel_coverage 0.000
_reflns_number_gt 12747
_reflns_number_total 19105
_reflns_threshold_expression 'I > 2\s(I)'
_cod_data_source_file c5dt01463h2.cif
_cod_data_source_block c2c
_cod_depositor_comments
;
The following automatic conversions were performed:

'_exptl_absorpt_correction_type' value 'Multi-scan' changed to
'multi-scan' according to
/usr/data/users/saulius/crontab/automatic-downloads/rss-feeds/RSC/lib/dictionaries/cif_core.dic
dictionary named 'cif_core.dic' version 2.4.2 from 2011-04-26.

Automatic conversion script
Id: cif_fix_values 3271 2015-04-21 07:52:19Z andrius 

 Adding full bibliography for 7035553--7035558.cif.
;
_cod_database_code 7035554
_shelx_space_group_comment
;
The symmetry employed for this shelxl refinement is uniquely defined
by the following loop, which should always be used as a source of
symmetry information in preference to the above space-group names.
They are only intended as comments.
;
_olex2_refinement_description
;
1. Fixed Uiso
 At 1.2 times of:
  All C(H) groups
 At 1.5 times of:
  All C(H,H,H) groups, All O(H) groups, All O(H,H) groups
2. Restrained distances
 O99-H99
 0.85 with sigma of 0.01
 O104-H104
 0.85 with sigma of 0.01
 C100-H99
 1.967116 with sigma of 0.02
 Cu6-H99
 2.902776 with sigma of 0.02
 C105-H104
 1.88249 with sigma of 0.02
 Cu2-H104
 2.832376 with sigma of 0.02
3. Uiso/Uaniso restraints and constraints
O104 \\sim O103 \\sim C105: within 1.7A with sigma of 0.04 and sigma for
terminal atoms of 0.08
O73B \\sim O73A: within 1.7A with sigma of 0.04 and sigma for terminal atoms of
0.08
4. Others
 Fixed Sof: Cu5B(0.5) C87B(0.5) H87B(0.5) C90B(0.5) H90B(0.5) C89B(0.5)
 H89B(0.5) O93B(0.5) C92B(0.5) C91B(0.5) Cu5A(0.5) O73A(0.5) O98(0.5) C92A(0.5)
 O93A(0.5) C86B(0.5) O104(0.5) H104(0.5) O96(0.5) C91A(0.5) C90A(0.5) H90A(0.5)
 C89A(0.5) H89A(0.5) C88A(0.5) H88A(0.5) C87A(0.5) H87A(0.5) C86A(0.5)
 O73B(0.5) C88B(0.5) H88B(0.5) O103(0.5) C105(0.5) H10H(0.5) H10I(0.5) H10J(0.5)
5.a Rotating group:
 O101(H10D,H10E), O102(H10F,H10G)
5.b Aromatic/amide H refined with riding coordinates:
 C87B(H87B), C90B(H90B), C89B(H89B), C37(H37), C62(H62), C19(H19), C84(H84),
 C55(H55), C67(H67), C58(H58), C44(H44), C17(H17), C41(H41), C68(H68), C22(H22),
  C77(H77), C80(H80), C23(H23), C34(H34), C25(H25), C14(H14), C47(H47),
 C46(H46), C66(H66), C65(H65), C90A(H90A), C89A(H89A), C88A(H88A), C87A(H87A),
 C45(H45), C24(H24), C88B(H88B)
5.c Fitted hexagon refined as free rotating group:
 C91A(C90A,C89A,C88A,C87A,C86A)
5.d Idealised Me refined as rotating group:
 C74(H74A,H74B,H74C), C100(H10A,H10B,H10C), C11(H11A,H11B,H11C), C31(H31A,H31B,
 H31C), C52(H52A,H52B,H52C), C105(H10H,H10I,H10J)
;
_shelx_shelxl_version_number 2014/7
_olex2_submission_special_instructions 'No special instructions were received'

loop_
_space_group_symop_operation_xyz
'x, y, z'
'-x, y, -z+1/2'
'x+1/2, y+1/2, z'
'-x+1/2, y+1/2, -z+1/2'
'-x, -y, -z'
'x, -y, z-1/2'
'-x+1/2, -y+1/2, -z'
'x+1/2, -y+1/2, z-1/2'

loop_
_atom_site_label
_atom_site_type_symbol
_atom_site_fract_x
_atom_site_fract_y
_atom_site_fract_z
_atom_site_U_iso_or_equiv
_atom_site_adp_type
_atom_site_occupancy
_atom_site_site_symmetry_order
_atom_site_calc_flag
_atom_site_refinement_flags_posn
_atom_site_refinement_flags_adp
_atom_site_refinement_flags_occupancy
_atom_site_disorder_assembly
_atom_site_disorder_group
O99 O 0.06139(12) 0.8986(4) 0.4519(2) 0.0835(17) Uani 1 1 d D . . . .
H99 H 0.0565(16) 0.8627(13) 0.4782(15) 0.125 Uiso 1 1 d DR . . . .
C74 C 0.23804(13) 0.9210(3) 0.3316(3) 0.0477(15) Uani 1 1 d . . . . .
H74A H 0.2437 0.9177 0.2885 0.072 Uiso 1 1 calc GR . . . .
H74B H 0.2384 0.8671 0.3502 0.072 Uiso 1 1 calc GR . . . .
H74C H 0.2513 0.9559 0.3564 0.072 Uiso 1 1 calc GR . . . .
Cu5B Cu 0.02867(3) 0.97214(7) 0.29298(6) 0.0318(3) Uani 0.5 1 d . . P A 1
C87B C 0.1062(3) 1.2857(7) 0.3597(7) 0.034(4) Uiso 0.5 1 d . . P A 1
H87B H 0.1247 1.3015 0.3757 0.041 Uiso 0.5 1 calc R . P A 1
C100 C 0.0671(3) 0.9740(8) 0.4896(5) 0.143(5) Uani 1 1 d D . . . .
H10A H 0.0495 0.9929 0.5059 0.215 Uiso 1 1 calc GR . . . .
H10B H 0.0746 1.0156 0.4628 0.215 Uiso 1 1 calc GR . . . .
H10C H 0.0811 0.9626 0.5247 0.215 Uiso 1 1 calc GR . . . .
C90B C 0.0518(3) 1.2362(6) 0.3258(7) 0.054(4) Uani 0.5 1 d . . P A 1
H90B H 0.0327 1.2209 0.3140 0.064 Uiso 0.5 1 calc R . P A 1
C89B C 0.0578(3) 1.3167(7) 0.3438(5) 0.042(3) Uiso 0.5 1 d . . P A 1
H89B H 0.0426 1.3540 0.3447 0.050 Uiso 0.5 1 calc R . P A 1
O93B O 0.03837(16) 1.0840(4) 0.2843(4) 0.0423(19) Uani 0.5 1 d . . P A 1
C92B C 0.0643(2) 1.0937(6) 0.3095(7) 0.036(3) Uani 0.5 1 d . . P A 1
C91B C 0.0732(2) 1.1792(6) 0.3251(6) 0.031(3) Uani 0.5 1 d . . P A 1
Cu7 Cu 0.12108(2) 1.03776(3) 0.35086(3) 0.02521(13) Uani 1 1 d . . . . .
Cu2 Cu -0.11138(2) 0.74118(3) 0.30926(3) 0.02641(14) Uani 1 1 d D . . . .
Br57 Br 0.19264(2) 0.83871(4) 0.61245(3) 0.04320(15) Uani 1 1 d . . . . .
Br36 Br -0.21856(2) 0.73797(3) 0.04364(3) 0.04160(14) Uani 1 1 d . . . . .
Cu1 Cu -0.15217(2) 0.58499(3) 0.33442(3) 0.02809(14) Uani 1 1 d . . . . .
Cu4 Cu -0.01354(2) 0.80019(4) 0.32624(3) 0.03454(16) Uani 1 1 d . . . . .
Cu6 Cu 0.08116(2) 0.86851(3) 0.35906(3) 0.02801(14) Uani 1 1 d D . . . .
Cu3 Cu -0.05541(2) 0.62337(3) 0.34643(3) 0.03475(16) Uani 1 1 d . . . . .
Br79 Br 0.24840(2) 1.21652(4) 0.22861(3) 0.04857(16) Uani 1 1 d . . . . .
Br16 Br -0.25916(2) 0.48172(5) 0.55336(3) 0.0608(2) Uani 1 1 d . . . . .
Cu5A Cu 0.02764(3) 0.98278(7) 0.34883(6) 0.0299(3) Uani 0.5 1 d . . P A 2
O30 O -0.09486(7) 0.64399(18) 0.34234(16) 0.0319(8) Uani 1 1 d . . . . .
O40 O -0.14642(7) 0.68230(18) 0.28384(15) 0.0278(7) Uani 1 1 d . . . . .
O61 O 0.11498(7) 0.92814(18) 0.38741(15) 0.0285(7) Uani 1 1 d . . . . .
O110 O -0.04819(7) 0.73610(18) 0.32093(15) 0.0289(7) Uani 1 1 d . . . . .
O83 O 0.15994(7) 1.01420(19) 0.34218(15) 0.0286(7) Uiso 1 1 d . . . . .
N42 N -0.12708(9) 0.8391(2) 0.27101(18) 0.0253(8) Uani 1 1 d . . . . .
O71 O 0.01310(7) 0.7153(2) 0.32261(17) 0.0351(8) Uani 1 1 d . . . . .
O18 O -0.18837(7) 0.6223(2) 0.35691(16) 0.0348(8) Uani 1 1 d . . . . .
N29 N -0.11133(9) 0.5728(2) 0.34079(19) 0.0297(9) Uani 1 1 d . . . . .
O95 O 0.06675(7) 0.96674(19) 0.31861(17) 0.0350(8) Uani 1 1 d . . . . .
O12 O -0.23432(8) 0.6984(2) 0.38618(18) 0.0402(9) Uani 1 1 d . . . . .
N63 N 0.09962(8) 0.7642(2) 0.38172(19) 0.0279(9) Uani 1 1 d . . . . .
O53 O 0.13792(8) 1.04357(19) 0.45879(15) 0.0351(8) Uani 1 1 d . . . . .
O50 O -0.03962(8) 0.88704(19) 0.31874(17) 0.0369(8) Uani 1 1 d . . . . .
O28 O -0.06799(8) 0.5131(2) 0.35318(18) 0.0376(9) Uani 1 1 d . . . . .
N72 N 0.04548(9) 0.8162(3) 0.3296(2) 0.0409(11) Uani 1 1 d . . . . .
N20 N -0.15625(9) 0.4775(2) 0.36820(19) 0.0313(9) Uani 1 1 d . . . . .
N51 N -0.07246(9) 0.7866(2) 0.31647(19) 0.0293(9) Uani 1 1 d . . . . .
N94 N 0.08089(9) 1.0405(2) 0.3306(2) 0.0296(9) Uani 1 1 d . . . . .
O32 O -0.17427(8) 0.55928(19) 0.23138(16) 0.0337(8) Uani 1 1 d . . . . .
C37 C -0.18019(11) 0.7842(3) 0.1455(2) 0.0301(11) Uani 1 1 d . . . . .
H37 H -0.1813 0.8358 0.1264 0.036 Uiso 1 1 calc R . . . .
N85 N 0.12469(9) 1.1533(2) 0.33451(18) 0.0294(9) Uani 1 1 d . . . . .
C35 C -0.19534(10) 0.7209(3) 0.1189(2) 0.0320(11) Uani 1 1 d . . . . .
C62 C 0.11901(10) 0.7602(3) 0.4269(2) 0.0295(11) Uani 1 1 d . . . . .
H62 H 0.1247 0.7078 0.4403 0.035 Uiso 1 1 calc R . . . .
C19 C -0.17475(11) 0.4614(3) 0.4083(2) 0.0305(11) Uani 1 1 d . . . . .
H19 H -0.1732 0.4102 0.4281 0.037 Uiso 1 1 calc R . . . .
O73A O 0.01947(14) 0.8685(4) 0.3379(3) 0.0234(15) Uiso 0.5 1 d . U P A 2
C84 C 0.14729(11) 1.1827(3) 0.3110(2) 0.0301(11) Uiso 1 1 d . . . . .
H84 H 0.1463 1.2375 0.2984 0.036 Uiso 1 1 calc R . . . .
C55 C 0.16223(11) 0.9456(3) 0.5282(2) 0.0321(11) Uani 1 1 d . . . . .
H55 H 0.1721 0.9862 0.5523 0.039 Uiso 1 1 calc R . . . .
C33 C -0.17799(11) 0.6328(3) 0.2014(2) 0.0294(11) Uani 1 1 d . . . . .
C67 C 0.07421(13) 0.5430(3) 0.2979(2) 0.0401(13) Uani 1 1 d . . . . .
H67 H 0.0684 0.4927 0.2802 0.048 Uiso 1 1 calc R . . . .
C49 C -0.06557(11) 0.8623(3) 0.3159(2) 0.0307(11) Uani 1 1 d . . . . .
C64 C 0.09057(11) 0.6904(3) 0.3509(2) 0.0296(11) Uani 1 1 d . . . . .
C39 C -0.16205(10) 0.6959(3) 0.2307(2) 0.0248(10) Uani 1 1 d . . . . .
C21 C -0.13749(11) 0.4145(3) 0.3523(2) 0.0282(11) Uani 1 1 d . . . . .
O75 O 0.21017(8) 0.9531(2) 0.33141(18) 0.0398(9) Uani 1 1 d . . . . .
C134 C -0.20394(11) 0.5872(3) 0.3986(2) 0.0330(11) Uani 1 1 d . . . . .
C81 C 0.17285(11) 1.1426(3) 0.3021(2) 0.0301(11) Uani 1 1 d . . . . .
C60 C 0.13021(10) 0.9065(3) 0.4397(2) 0.0262(10) Uani 1 1 d . . . . .
C27 C -0.09485(11) 0.5100(3) 0.3479(2) 0.0306(11) Uani 1 1 d . . . . .
C58 C 0.15133(10) 0.8061(3) 0.5122(2) 0.0326(12) Uani 1 1 d . . . . .
H58 H 0.1535 0.7518 0.5254 0.039 Uiso 1 1 calc R . . . .
C18 C -0.19741(11) 0.5125(3) 0.4261(2) 0.0325(11) Uani 1 1 d . . . . .
C13 C -0.22870(11) 0.6272(3) 0.4160(3) 0.0337(12) Uani 1 1 d . . . . .
C38 C -0.16304(11) 0.7717(3) 0.2012(2) 0.0304(11) Uani 1 1 d . . . . .
C54 C 0.14422(11) 0.9660(3) 0.4770(2) 0.0326(12) Uani 1 1 d . . . . .
C44 C -0.13618(13) 0.9767(3) 0.3025(2) 0.0349(12) Uani 1 1 d . . . . .
H44 H -0.1558 0.9686 0.2904 0.042 Uiso 1 1 calc R . . . .
C17 C -0.21425(12) 0.4811(3) 0.4729(2) 0.0381(12) Uani 1 1 d . . . . .
H17 H -0.2098 0.4306 0.4919 0.046 Uiso 1 1 calc R . . . .
O98 O 0.01034(15) 0.9965(4) 0.2381(3) 0.0358(16) Uiso 0.5 1 d . . P B 2
C41 C -0.14764(11) 0.8408(3) 0.2266(2) 0.0282(11) Uani 1 1 d . . . . .
H41 H -0.1529 0.8919 0.2096 0.034 Uiso 1 1 calc R . . . .
C26 C -0.10879(11) 0.4291(3) 0.3434(2) 0.0304(11) Uani 1 1 d . . . . .
C82 C 0.17859(11) 1.0612(3) 0.3190(2) 0.0278(10) Uani 1 1 d . . . . .
C68 C 0.05468(12) 0.6047(3) 0.3018(2) 0.0377(12) Uani 1 1 d . . . . .
H68 H 0.0355 0.5957 0.2867 0.045 Uiso 1 1 calc R . . . .
C15 C -0.23674(12) 0.5245(4) 0.4900(3) 0.0418(14) Uani 1 1 d . . . . .
C22 C -0.14825(12) 0.3363(3) 0.3436(2) 0.0332(12) Uani 1 1 d . . . . .
H22 H -0.1678 0.3262 0.3478 0.040 Uiso 1 1 calc R . . . .
O101 O -0.01659(8) 0.5874(2) 0.3368(2) 0.0596(13) Uani 1 1 d . . . . .
H10D H -0.0112 0.5535 0.3660 0.089 Uiso 1 1 d GR . . . .
H10E H -0.0052 0.6279 0.3393 0.089 Uiso 1 1 d GR . . . .
C77 C 0.22670(12) 1.0767(3) 0.2858(2) 0.0368(12) Uani 1 1 d . . . . .
H77 H 0.2450 1.0551 0.2808 0.044 Uiso 1 1 calc R . . . .
C56 C 0.16578(11) 0.8655(3) 0.5441(2) 0.0344(12) Uani 1 1 d . . . . .
C59 C 0.13294(10) 0.8256(3) 0.4590(2) 0.0291(11) Uani 1 1 d . . . . .
C76 C 0.20656(11) 1.0309(3) 0.3117(2) 0.0329(12) Uani 1 1 d . . . . .
C80 C 0.19447(11) 1.1884(3) 0.2745(2) 0.0339(12) Uani 1 1 d . . . . .
H80 H 0.1907 1.2422 0.2614 0.041 Uiso 1 1 calc R . . . .
C23 C -0.13067(13) 0.2743(3) 0.3291(3) 0.0382(13) Uani 1 1 d . . . . .
H23 H -0.1380 0.2211 0.3250 0.046 Uiso 1 1 calc R . . . .
C78 C 0.22025(11) 1.1557(3) 0.2667(2) 0.0341(12) Uani 1 1 d . . . . .
C48 C -0.08882(12) 0.9255(3) 0.3159(2) 0.0325(12) Uani 1 1 d . . . . .
C69 C 0.06230(11) 0.6796(3) 0.3273(2) 0.0322(12) Uani 1 1 d . . . . .
C70 C 0.03900(12) 0.7405(3) 0.3272(2) 0.0355(12) Uani 1 1 d . . . . .
C11 C -0.25915(13) 0.7412(4) 0.4007(3) 0.0476(15) Uani 1 1 d . . . . .
H11A H -0.2609 0.7904 0.3754 0.071 Uiso 1 1 calc GR . . . .
H11B H -0.2577 0.7554 0.4453 0.071 Uiso 1 1 calc GR . . . .
H11C H -0.2759 0.7074 0.3913 0.071 Uiso 1 1 calc GR . . . .
C34 C -0.19435(10) 0.6444(3) 0.1458(2) 0.0303(11) Uani 1 1 d . . . . .
H34 H -0.2047 0.6011 0.1262 0.036 Uiso 1 1 calc R . . . .
C92A C 0.0638(2) 1.1049(6) 0.3494(6) 0.032(2) Uani 0.5 1 d . . P A 2
C25 C -0.09149(12) 0.3642(3) 0.3279(3) 0.0378(13) Uani 1 1 d . . . . .
H25 H -0.0719 0.3731 0.3224 0.045 Uiso 1 1 calc R . . . .
O93A O 0.03717(15) 1.0932(4) 0.3552(3) 0.0341(16) Uani 0.5 1 d . . P A 2
C14 C -0.24445(11) 0.5972(3) 0.4618(3) 0.0389(13) Uani 1 1 d . . . . .
H14 H -0.2605 0.6259 0.4741 0.047 Uiso 1 1 calc R . . . .
C47 C -0.07948(15) 0.9998(3) 0.3403(3) 0.0437(15) Uani 1 1 d . . . . .
H47 H -0.0600 1.0076 0.3538 0.052 Uiso 1 1 calc R . . . .
C46 C -0.09896(16) 1.0627(3) 0.3448(3) 0.0501(16) Uani 1 1 d . . . . .
H46 H -0.0928 1.1138 0.3603 0.060 Uiso 1 1 calc R . . . .
C66 C 0.10210(12) 0.5550(3) 0.3198(3) 0.0384(13) Uani 1 1 d . . . . .
H66 H 0.1157 0.5133 0.3174 0.046 Uiso 1 1 calc R . . . .
C43 C -0.11733(11) 0.9146(3) 0.2957(2) 0.0268(10) Uani 1 1 d . . . . .
C86B C 0.1014(2) 1.2059(7) 0.3362(6) 0.029(3) Uiso 0.5 1 d . . P A 1
O104 O -0.12264(16) 0.7808(4) 0.4033(3) 0.0216(15) Uani 0.5 1 d D U P C 1
H104 H -0.1389(8) 0.801(4) 0.4107(11) 0.032 Uiso 0.5 1 d DR . P D 1
O96 O -0.0077(2) 1.0036(5) 0.3879(5) 0.064(3) Uani 0.5 1 d . . P A 2
C65 C 0.10990(12) 0.6288(3) 0.3451(2) 0.0333(12) Uani 1 1 d . . . . .
H65 H 0.1292 0.6376 0.3591 0.040 Uiso 1 1 calc R . . . .
C31 C -0.19313(15) 0.4967(3) 0.2125(4) 0.063(2) Uani 1 1 d . . . . .
H31A H -0.1907 0.4520 0.2423 0.095 Uiso 1 1 calc GR . . . .
H31B H -0.1891 0.4782 0.1706 0.095 Uiso 1 1 calc GR . . . .
H31C H -0.2127 0.5165 0.2117 0.095 Uiso 1 1 calc GR . . . .
C91A C 0.07517(15) 1.1880(3) 0.3583(4) 0.027(3) Uani 0.5 1 d . . P A 2
C90A C 0.05520(12) 1.2442(4) 0.3746(4) 0.044(3) Uani 0.5 1 d G . P A 2
H90A H 0.0359 1.2287 0.3770 0.053 Uiso 0.5 1 calc R . P A 2
C89A C 0.06341(15) 1.3232(4) 0.3873(4) 0.048(3) Uiso 0.5 1 d G . P A 2
H89A H 0.0498 1.3616 0.3984 0.057 Uiso 0.5 1 calc R . P A 2
C88A C 0.09158(17) 1.3459(4) 0.3838(4) 0.041(3) Uiso 0.5 1 d G . P A 2
H88A H 0.0972 1.3998 0.3925 0.049 Uiso 0.5 1 calc R . P A 2
C87A C 0.11155(13) 1.2897(5) 0.3676(5) 0.046(6) Uiso 0.5 1 d G . P A 2
H87A H 0.1308 1.3052 0.3652 0.055 Uiso 0.5 1 calc R . P A 2
C86A C 0.10334(14) 1.2107(4) 0.3548(4) 0.027(3) Uiso 0.5 1 d G . P A 2
C45 C -0.12732(15) 1.0499(3) 0.3263(3) 0.0453(15) Uani 1 1 d . . . . .
H45 H -0.1407 1.0920 0.3301 0.054 Uiso 1 1 calc R . . . .
C52 C 0.15764(17) 1.1040(4) 0.4826(3) 0.065(2) Uani 1 1 d . . . . .
H52A H 0.1771 1.0867 0.4762 0.097 Uiso 1 1 calc GR . . . .
H52B H 0.1557 1.1117 0.5275 0.097 Uiso 1 1 calc GR . . . .
H52C H 0.1536 1.1547 0.4603 0.097 Uiso 1 1 calc GR . . . .
O102 O -0.04588(14) 0.6511(4) 0.4500(2) 0.0937(18) Uani 1 1 d . . . . .
H10F H -0.0302 0.6309 0.4767 0.140 Uiso 1 1 d GR . . . .
H10G H -0.0569 0.6853 0.4749 0.140 Uiso 1 1 d GR . . . .
C24 C -0.10258(13) 0.2885(3) 0.3205(3) 0.0405(14) Uani 1 1 d . . . . .
H24 H -0.0907 0.2455 0.3092 0.049 Uiso 1 1 calc R . . . .
O73B O 0.02192(15) 0.8616(4) 0.3137(3) 0.0255(16) Uiso 0.5 1 d . U P A 1
C88B C 0.0836(3) 1.3409(8) 0.3591(6) 0.050(3) Uiso 0.5 1 d . . P A 1
H88B H 0.0872 1.3956 0.3699 0.060 Uiso 0.5 1 calc R . P A 1
O97 O 0.0154(4) 1.0107(10) 0.3974(8) 0.072(8) Uani 0.300(17) 1 d . . . A 1
O103 O -0.1343(2) 0.7708(7) 0.3996(5) 0.051(3) Uiso 0.5 1 d . U P C 2
C105 C -0.1111(3) 0.7446(10) 0.4590(5) 0.084(6) Uani 0.5 1 d D U P C 1
H10H H -0.0913 0.7293 0.4541 0.125 Uiso 0.5 1 calc GR . P C 1
H10I H -0.1221 0.6965 0.4679 0.125 Uiso 0.5 1 calc GR . P C 1
H10J H -0.1117 0.7827 0.4939 0.125 Uiso 0.5 1 calc GR . P C 1

loop_
_atom_site_aniso_label
_atom_site_aniso_U_11
_atom_site_aniso_U_22
_atom_site_aniso_U_33
_atom_site_aniso_U_23
_atom_site_aniso_U_13
_atom_site_aniso_U_12
O99 0.067(4) 0.142(5) 0.043(3) -0.006(3) 0.013(2) -0.009(4)
C74 0.041(4) 0.033(3) 0.069(4) -0.012(3) 0.002(3) 0.002(3)
Cu5B 0.0259(7) 0.0212(6) 0.0463(8) 0.0111(6) -0.0109(5) -0.0035(5)
C100 0.139(11) 0.193(13) 0.106(8) 0.002(9) 0.061(8) 0.049(10)
C90B 0.049(8) 0.020(6) 0.095(11) 0.008(7) 0.027(8) 0.007(5)
O93B 0.033(4) 0.026(4) 0.065(5) 0.016(4) -0.020(4) -0.006(3)
C92B 0.033(6) 0.020(5) 0.054(8) 0.011(6) 0.006(6) -0.006(5)
C91B 0.030(6) 0.016(5) 0.047(8) 0.003(5) -0.005(6) 0.007(4)
Cu7 0.0257(3) 0.0182(3) 0.0307(3) 0.0001(2) -0.0046(2) -0.0024(2)
Cu2 0.0299(3) 0.0156(3) 0.0328(3) 0.0027(2) -0.0038(2) 0.0000(2)
Br57 0.0368(3) 0.0499(3) 0.0402(3) 0.0201(3) -0.0147(2) -0.0123(3)
Br36 0.0365(3) 0.0450(3) 0.0409(3) 0.0051(3) -0.0133(2) -0.0004(3)
Cu1 0.0294(3) 0.0190(3) 0.0354(3) 0.0043(2) -0.0001(3) -0.0013(2)
Cu4 0.0298(3) 0.0237(3) 0.0476(4) 0.0095(3) -0.0135(3) -0.0066(3)
Cu6 0.0247(3) 0.0241(3) 0.0340(3) 0.0077(3) -0.0060(2) -0.0026(2)
Cu3 0.0286(3) 0.0207(3) 0.0535(4) 0.0090(3) -0.0066(3) -0.0022(3)
Br79 0.0385(3) 0.0601(4) 0.0466(3) 0.0109(3) 0.0000(3) -0.0178(3)
Br16 0.0413(4) 0.0769(5) 0.0662(4) 0.0243(4) 0.0168(3) 0.0035(3)
Cu5A 0.0258(6) 0.0221(6) 0.0412(8) -0.0056(5) -0.0013(5) -0.0030(5)
O30 0.031(2) 0.0134(15) 0.050(2) 0.0064(15) -0.0065(16) -0.0048(14)
O40 0.0257(18) 0.0195(16) 0.0374(19) 0.0045(14) -0.0032(14) -0.0016(14)
O61 0.034(2) 0.0231(17) 0.0273(18) 0.0026(14) -0.0082(14) -0.0044(15)
O110 0.0261(18) 0.0193(16) 0.040(2) 0.0053(14) -0.0072(15) -0.0032(14)
N42 0.030(2) 0.0171(19) 0.028(2) -0.0015(16) -0.0031(17) 0.0008(17)
O71 0.0253(19) 0.0263(18) 0.052(2) 0.0054(16) -0.0114(16) -0.0091(15)
O18 0.033(2) 0.0281(18) 0.043(2) 0.0077(16) 0.0041(16) -0.0036(15)
N29 0.029(2) 0.019(2) 0.040(2) 0.0012(18) -0.0017(18) -0.0044(17)
O95 0.0265(19) 0.0230(17) 0.052(2) 0.0133(16) -0.0188(16) -0.0082(15)
O12 0.033(2) 0.037(2) 0.050(2) 0.0051(18) -0.0009(17) 0.0053(17)
N63 0.025(2) 0.0194(19) 0.039(2) 0.0052(17) 0.0003(18) -0.0048(17)
O53 0.048(2) 0.0244(18) 0.0315(19) -0.0025(15) -0.0039(16) 0.0041(16)
O50 0.033(2) 0.0219(17) 0.054(2) 0.0047(16) -0.0140(17) -0.0083(16)
O28 0.026(2) 0.0233(17) 0.062(2) 0.0123(17) -0.0054(17) 0.0018(15)
N72 0.022(2) 0.027(2) 0.071(3) 0.015(2) -0.018(2) -0.0021(18)
N20 0.036(2) 0.022(2) 0.035(2) 0.0054(18) -0.0048(19) -0.0046(18)
N51 0.030(2) 0.021(2) 0.035(2) 0.0069(17) -0.0058(18) 0.0027(17)
N94 0.024(2) 0.019(2) 0.044(2) 0.0086(18) -0.0077(18) -0.0042(17)
O32 0.037(2) 0.0197(16) 0.042(2) 0.0046(15) -0.0108(16) -0.0072(15)
C37 0.032(3) 0.024(2) 0.035(3) 0.005(2) 0.002(2) 0.007(2)
N85 0.029(2) 0.028(2) 0.030(2) 0.0006(17) -0.0084(17) -0.0016(18)
C35 0.019(2) 0.038(3) 0.038(3) -0.001(2) -0.006(2) 0.001(2)
C62 0.023(3) 0.028(3) 0.037(3) 0.010(2) -0.001(2) 0.001(2)
C19 0.027(3) 0.028(3) 0.035(3) 0.007(2) -0.006(2) -0.007(2)
C55 0.033(3) 0.036(3) 0.026(3) 0.000(2) -0.008(2) 0.001(2)
C33 0.031(3) 0.021(2) 0.035(3) 0.003(2) -0.005(2) 0.001(2)
C67 0.049(4) 0.033(3) 0.038(3) 0.003(2) -0.006(3) -0.008(3)
C49 0.040(3) 0.020(2) 0.031(3) 0.003(2) -0.002(2) -0.005(2)
C64 0.033(3) 0.023(2) 0.033(3) 0.005(2) 0.001(2) -0.004(2)
C39 0.018(2) 0.025(2) 0.030(3) 0.002(2) -0.0013(19) 0.0002(19)
C21 0.036(3) 0.021(2) 0.027(3) 0.0039(19) -0.006(2) -0.001(2)
O75 0.028(2) 0.0237(18) 0.068(3) -0.0041(17) 0.0020(18) -0.0005(15)
C134 0.035(3) 0.029(3) 0.034(3) 0.000(2) -0.005(2) -0.007(2)
C81 0.035(3) 0.029(3) 0.025(2) 0.003(2) -0.008(2) -0.012(2)
C60 0.022(2) 0.035(3) 0.020(2) 0.005(2) -0.0025(18) 0.002(2)
C27 0.033(3) 0.019(2) 0.039(3) 0.006(2) -0.001(2) 0.001(2)
C58 0.023(3) 0.030(3) 0.043(3) 0.013(2) -0.008(2) -0.004(2)
C18 0.027(3) 0.035(3) 0.034(3) -0.003(2) -0.002(2) -0.006(2)
C13 0.027(3) 0.026(3) 0.046(3) 0.002(2) -0.009(2) -0.007(2)
C38 0.027(3) 0.025(2) 0.039(3) 0.000(2) 0.002(2) 0.002(2)
C54 0.031(3) 0.029(3) 0.037(3) 0.002(2) 0.004(2) 0.007(2)
C44 0.053(4) 0.021(2) 0.030(3) 0.003(2) -0.001(2) 0.010(2)
C17 0.035(3) 0.041(3) 0.038(3) 0.007(2) -0.005(2) -0.009(3)
C41 0.034(3) 0.016(2) 0.035(3) -0.002(2) 0.005(2) 0.007(2)
C26 0.032(3) 0.020(2) 0.039(3) 0.009(2) -0.002(2) -0.002(2)
C82 0.034(3) 0.020(2) 0.028(3) -0.0054(19) -0.004(2) -0.006(2)
C68 0.040(3) 0.031(3) 0.040(3) 0.005(2) -0.011(2) -0.009(2)
C15 0.029(3) 0.054(4) 0.043(3) 0.004(3) 0.004(2) -0.009(3)
C22 0.039(3) 0.027(3) 0.033(3) 0.004(2) -0.004(2) -0.005(2)
O101 0.027(2) 0.030(2) 0.120(4) 0.030(2) -0.006(2) -0.0002(17)
C77 0.035(3) 0.037(3) 0.038(3) -0.005(2) -0.001(2) -0.006(2)
C56 0.028(3) 0.043(3) 0.031(3) 0.012(2) -0.006(2) 0.003(2)
C59 0.028(3) 0.023(2) 0.036(3) 0.006(2) 0.003(2) 0.001(2)
C76 0.033(3) 0.022(2) 0.042(3) -0.010(2) -0.003(2) -0.004(2)
C80 0.036(3) 0.033(3) 0.031(3) -0.002(2) -0.008(2) -0.011(2)
C23 0.051(4) 0.017(2) 0.046(3) 0.007(2) 0.003(3) -0.002(2)
C78 0.031(3) 0.038(3) 0.034(3) -0.001(2) 0.000(2) -0.012(2)
C48 0.053(3) 0.016(2) 0.028(3) 0.0054(19) -0.004(2) -0.003(2)
C69 0.035(3) 0.022(2) 0.039(3) 0.005(2) 0.004(2) -0.001(2)
C70 0.039(3) 0.026(3) 0.040(3) 0.009(2) -0.009(2) -0.011(2)
C11 0.045(4) 0.041(3) 0.056(4) -0.013(3) -0.002(3) 0.008(3)
C34 0.025(3) 0.023(2) 0.042(3) -0.003(2) -0.001(2) 0.000(2)
C92A 0.030(6) 0.028(6) 0.037(6) 0.000(5) -0.005(5) 0.008(4)
C25 0.040(3) 0.021(2) 0.053(3) 0.005(2) 0.004(3) 0.002(2)
O93A 0.037(4) 0.022(3) 0.043(4) -0.002(3) 0.002(3) -0.005(3)
C14 0.027(3) 0.045(3) 0.044(3) -0.003(3) -0.001(2) 0.000(2)
C47 0.072(4) 0.018(3) 0.039(3) 0.004(2) -0.012(3) -0.001(3)
C46 0.083(5) 0.023(3) 0.043(3) -0.006(2) -0.005(3) -0.004(3)
C66 0.041(3) 0.027(3) 0.048(3) 0.003(2) 0.008(3) -0.002(2)
C43 0.039(3) 0.015(2) 0.025(2) 0.0032(18) -0.007(2) 0.004(2)
O104 0.012(4) 0.026(4) 0.027(4) -0.006(3) 0.002(3) 0.001(3)
O96 0.046(6) 0.044(5) 0.106(8) -0.031(5) 0.038(6) -0.011(4)
C65 0.035(3) 0.033(3) 0.032(3) 0.009(2) 0.001(2) -0.004(2)
C31 0.065(5) 0.029(3) 0.088(5) 0.018(3) -0.036(4) -0.022(3)
C91A 0.035(6) 0.023(5) 0.022(6) -0.006(5) -0.003(5) -0.012(4)
C90A 0.036(7) 0.024(6) 0.073(9) -0.007(6) 0.007(7) 0.007(5)
C45 0.073(5) 0.026(3) 0.037(3) 0.002(2) -0.001(3) 0.013(3)
C52 0.098(6) 0.033(3) 0.058(4) -0.006(3) -0.026(4) 0.004(4)
O102 0.102(5) 0.111(5) 0.063(3) 0.007(3) -0.027(3) -0.010(4)
C24 0.050(4) 0.023(3) 0.049(3) 0.003(2) 0.008(3) 0.004(2)
O97 0.068(15) 0.074(13) 0.073(13) -0.015(9) 0.003(10) 0.025(10)
C105 0.104(12) 0.123(13) 0.023(6) 0.005(7) -0.003(7) 0.090(11)

loop_
_atom_type_symbol
_atom_type_description
_atom_type_scat_dispersion_real
_atom_type_scat_dispersion_imag
_atom_type_scat_source
C C 0.0033 0.0016 'International Tables Vol C Tables 4.2.6.8 and 6.1.1.4'
H H 0.0000 0.0000 'International Tables Vol C Tables 4.2.6.8 and 6.1.1.4'
Br Br -0.2901 2.4595 'International Tables Vol C Tables 4.2.6.8 and 6.1.1.4'
Cu Cu 0.3201 1.2651 'International Tables Vol C Tables 4.2.6.8 and 6.1.1.4'
N N 0.0061 0.0033 'International Tables Vol C Tables 4.2.6.8 and 6.1.1.4'
O O 0.0106 0.0060 'International Tables Vol C Tables 4.2.6.8 and 6.1.1.4'

loop_
_geom_angle_atom_site_label_1
_geom_angle_atom_site_label_2
_geom_angle_atom_site_label_3
_geom_angle
C100 O99 Cu6 124.9(5)
O93B Cu5B O97 85.0(5)
O95 Cu5B O93B 80.9(2)
O95 Cu5B O73B 93.4(2)
O95 Cu5B O97 93.0(5)
O73B Cu5B O93B 171.6(3)
O73B Cu5B O97 89.0(5)
C88B C87B C86B 120.1(15)
C91B C90B C89B 121.2(13)
C88B C89B C90B 121.8(12)
C92B O93B Cu5B 107.5(6)
O93B C92B C91B 116.2(10)
N94 C92B O93B 127.3(9)
N94 C92B C91B 115.6(10)
C90B C91B C92B 117.1(11)
C90B C91B C86B 117.6(10)
C86B C91B C92B 125.2(10)
O61 Cu7 O53 73.04(12)
O83 Cu7 O61 91.05(14)
O83 Cu7 O53 81.26(13)
O83 Cu7 N94 158.63(16)
O83 Cu7 N85 95.00(16)
N94 Cu7 O61 86.65(15)
N94 Cu7 O53 118.09(15)
N94 Cu7 N85 91.94(17)
N85 Cu7 O61 166.60(15)
N85 Cu7 O53 96.05(14)
O30 Cu2 O40 89.59(14)
O30 Cu2 N42 176.58(15)
O30 Cu2 N51 86.73(15)
O30 Cu2 O104 92.0(2)
O30 Cu2 O103 94.3(3)
O40 Cu2 N51 165.57(15)
O40 Cu2 O104 98.3(2)
O40 Cu2 O103 84.3(3)
N42 Cu2 O40 90.82(15)
N42 Cu2 N51 92.05(16)
N42 Cu2 O104 91.3(2)
N42 Cu2 O103 89.1(3)
N51 Cu2 O104 95.7(2)
N51 Cu2 O103 109.9(3)
O40 Cu1 O32 73.29(12)
O18 Cu1 O40 91.92(13)
O18 Cu1 N29 157.12(17)
O18 Cu1 N20 95.17(16)
O18 Cu1 O32 87.31(14)
N29 Cu1 O40 86.99(15)
N29 Cu1 N20 90.18(17)
N29 Cu1 O32 114.08(15)
N20 Cu1 O40 168.03(15)
N20 Cu1 O32 97.39(15)
O110 Cu4 O73B 168.8(2)
O71 Cu4 O110 98.46(14)
O71 Cu4 O50 172.63(16)
O71 Cu4 O73A 84.9(2)
O71 Cu4 O73B 79.0(2)
O50 Cu4 O110 82.80(14)
O50 Cu4 O73A 94.3(2)
O50 Cu4 O73B 98.3(2)
O73A Cu4 O110 174.8(2)
O61 Cu6 O99 89.82(17)
O61 Cu6 O95 87.81(14)
O61 Cu6 N63 91.96(15)
O61 Cu6 N72 175.58(16)
O95 Cu6 O99 92.8(2)
O95 Cu6 N63 166.91(16)
O95 Cu6 N72 88.05(16)
N63 Cu6 O99 100.3(2)
N72 Cu6 O99 88.8(2)
N72 Cu6 N63 92.42(17)
O30 Cu3 O110 90.28(13)
O30 Cu3 O28 82.46(14)
O30 Cu3 O101 168.57(18)
O30 Cu3 O102 97.5(2)
O110 Cu3 O102 92.86(18)
O28 Cu3 O110 166.65(15)
O28 Cu3 O101 90.74(15)
O28 Cu3 O102 99.16(18)
O101 Cu3 O110 94.51(14)
O101 Cu3 O102 92.6(2)
O73A Cu5A O95 90.6(2)
O93A Cu5A O95 86.2(2)
O93A Cu5A O73A 176.3(3)
O93A Cu5A O96 90.2(3)
O96 Cu5A O95 172.7(4)
O96 Cu5A O73A 93.2(3)
Cu3 O30 Cu2 123.05(16)
N29 O30 Cu2 119.4(3)
N29 O30 Cu3 112.8(3)
Cu2 O40 Cu1 113.85(17)
C39 O40 Cu2 123.7(3)
C39 O40 Cu1 121.2(3)
Cu6 O61 Cu7 118.72(17)
C60 O61 Cu7 119.1(3)
C60 O61 Cu6 120.3(3)
Cu4 O110 Cu3 131.30(18)
N51 O110 Cu4 110.5(2)
N51 O110 Cu3 115.0(2)
C82 O83 Cu7 126.8(3)
C41 N42 Cu2 124.3(3)
C41 N42 C43 116.8(4)
C43 N42 Cu2 118.7(3)
C70 O71 Cu4 112.6(3)
C134 O18 Cu1 125.0(3)
O30 N29 Cu1 117.2(3)
C27 N29 Cu1 132.5(3)
C27 N29 O30 110.2(4)
Cu5B O95 Cu6 118.28(17)
Cu6 O95 Cu5A 105.45(15)
N94 O95 Cu5B 116.7(3)
N94 O95 Cu6 120.3(3)
N94 O95 Cu5A 105.0(3)
C13 O12 C11 117.9(4)
C62 N63 Cu6 120.4(3)
C62 N63 C64 118.0(4)
C64 N63 Cu6 121.5(3)
C54 O53 Cu7 106.6(3)
C54 O53 C52 115.8(4)
C52 O53 Cu7 122.1(3)
C49 O50 Cu4 111.7(3)
C27 O28 Cu3 110.0(3)
O73A N72 Cu6 113.0(4)
C70 N72 Cu6 129.7(4)
C70 N72 O73A 111.6(5)
C70 N72 O73B 110.0(5)
O73B N72 Cu6 120.0(4)
C19 N20 Cu1 121.8(4)
C19 N20 C21 117.7(4)
C21 N20 Cu1 120.4(3)
O110 N51 Cu2 121.3(3)
C49 N51 Cu2 126.8(4)
C49 N51 O110 111.9(4)
C92B N94 Cu7 133.3(5)
C92B N94 O95 106.0(6)
O95 N94 Cu7 117.9(3)
O95 N94 C92A 115.9(6)
C92A N94 Cu7 122.0(5)
C33 O32 Cu1 107.4(3)
C33 O32 C31 117.6(4)
C31 O32 Cu1 128.0(3)
C35 C37 C38 119.2(5)
C84 N85 Cu7 121.2(3)
C84 N85 C86B 116.0(6)
C84 N85 C86A 117.8(5)
C86B N85 Cu7 121.7(5)
C86A N85 Cu7 120.7(4)
C37 C35 Br36 119.1(4)
C37 C35 C34 121.9(5)
C34 C35 Br36 119.0(4)
N63 C62 C59 127.0(5)
N20 C19 C18 127.1(5)
Cu4 O73A Cu5A 137.7(4)
N72 O73A Cu4 107.4(4)
N72 O73A Cu5A 114.5(4)
N85 C84 C81 127.6(5)
C54 C55 C56 119.3(5)
O32 C33 C39 114.0(4)
C34 C33 O32 124.4(4)
C34 C33 C39 121.5(4)
C66 C67 C68 119.6(5)
O50 C49 N51 123.1(5)
O50 C49 C48 117.6(4)
N51 C49 C48 119.2(5)
C69 C64 N63 120.9(4)
C65 C64 N63 119.7(5)
C65 C64 C69 119.4(5)
O40 C39 C33 119.8(4)
O40 C39 C38 122.2(4)
C38 C39 C33 118.0(5)
C26 C21 N20 121.8(4)
C22 C21 N20 119.1(5)
C22 C21 C26 119.1(5)
C76 O75 C74 116.8(4)
O18 C134 C18 123.8(5)
O18 C134 C13 118.4(4)
C18 C134 C13 117.8(5)
C84 C81 C82 124.5(4)
C84 C81 C80 116.7(5)
C82 C81 C80 118.8(5)
O61 C60 C54 119.2(4)
O61 C60 C59 122.3(4)
C54 C60 C59 118.5(4)
N29 C27 C26 117.1(5)
O28 C27 N29 124.3(4)
O28 C27 C26 118.3(4)
C56 C58 C59 119.6(5)
C134 C18 C19 123.9(4)
C134 C18 C17 120.3(5)
C17 C18 C19 115.7(5)
O12 C13 C134 114.9(4)
O12 C13 C14 123.7(5)
C14 C13 C134 121.4(5)
C37 C38 C39 120.6(5)
C37 C38 C41 116.3(4)
C39 C38 C41 123.1(5)
O53 C54 C55 124.4(5)
O53 C54 C60 114.7(5)
C55 C54 C60 120.9(5)
C45 C44 C43 121.5(6)
C15 C17 C18 118.9(5)
N42 C41 C38 125.5(4)
C21 C26 C27 124.8(4)
C21 C26 C25 118.8(4)
C25 C26 C27 116.3(4)
O83 C82 C81 123.1(5)
O83 C82 C76 119.1(4)
C81 C82 C76 117.8(4)
C67 C68 C69 122.1(5)
C17 C15 Br16 118.5(4)
C17 C15 C14 122.1(5)
C14 C15 Br16 119.4(4)
C23 C22 C21 120.4(5)
C76 C77 C78 119.8(5)
C55 C56 Br57 118.3(4)
C58 C56 Br57 119.6(4)
C58 C56 C55 122.1(5)
C60 C59 C62 124.1(5)
C60 C59 C58 119.3(5)
C58 C59 C62 116.5(4)
O75 C76 C82 113.2(4)
O75 C76 C77 125.3(5)
C77 C76 C82 121.5(5)
C78 C80 C81 120.7(5)
C24 C23 C22 120.4(5)
C77 C78 Br79 118.6(4)
C80 C78 Br79 120.2(4)
C80 C78 C77 121.2(5)
C47 C48 C49 113.8(5)
C43 C48 C49 126.2(4)
C43 C48 C47 120.0(5)
C64 C69 C70 126.5(5)
C68 C69 C64 117.7(5)
C68 C69 C70 115.8(5)
O71 C70 N72 122.6(5)
O71 C70 C69 118.3(4)
N72 C70 C69 119.1(5)
C33 C34 C35 118.8(5)
N94 C92A C91A 122.0(8)
O93A C92A N94 119.6(9)
O93A C92A C91A 118.3(8)
C24 C25 C26 120.6(5)
C92A O93A Cu5A 111.6(6)
C13 C14 C15 119.3(5)
C46 C47 C48 119.6(6)
C45 C46 C47 119.5(5)
C67 C66 C65 118.8(5)
C44 C43 N42 120.4(5)
C44 C43 C48 119.1(5)
C48 C43 N42 120.4(4)
C91B C86B C87B 118.3(10)
N85 C86B C87B 118.9(10)
N85 C86B C91B 122.0(9)
C105 O104 Cu2 122.3(6)
C66 C65 C64 122.3(5)
C90A C91A C92A 114.3(6)
C90A C91A C86A 120.0
C86A C91A C92A 125.6(6)
C89A C90A C91A 120.0
C90A C89A C88A 120.0
C87A C88A C89A 120.0
C86A C87A C88A 120.0
C91A C86A N85 121.1(5)
C87A C86A N85 118.8(5)
C87A C86A C91A 120.0
C44 C45 C46 120.2(6)
C25 C24 C23 120.6(5)
Cu5B O73B Cu4 132.5(4)
N72 O73B Cu5B 116.1(5)
N72 O73B Cu4 111.0(4)
C89B C88B C87B 119.7(13)

loop_
_geom_bond_atom_site_label_1
_geom_bond_atom_site_label_2
_geom_bond_distance
_geom_bond_site_symmetry_2
O99 C100 1.503(13) .
O99 Cu6 2.311(5) .
C74 O75 1.420(6) .
Cu5B O93B 1.928(7) .
Cu5B O95 1.842(4) .
Cu5B O73B 1.922(7) .
Cu5B O97 2.447(16) .
C87B C86B 1.430(16) .
C87B C88B 1.407(17) .
C90B C89B 1.416(16) .
C90B C91B 1.385(15) .
C89B C88B 1.301(18) .
O93B C92B 1.310(14) .
C92B C91B 1.512(16) .
C92B N94 1.243(12) .
C91B C86B 1.410(15) .
Cu7 O61 2.012(3) .
Cu7 O83 1.899(3) .
Cu7 O53 2.385(3) .
Cu7 N94 1.915(4) .
Cu7 N85 1.963(4) .
Cu2 O30 1.907(3) .
Cu2 O40 1.964(3) .
Cu2 N42 1.943(4) .
Cu2 N51 1.982(4) .
Cu2 O104 2.217(7) .
Cu2 O103 2.337(11) .
Br57 C56 1.914(5) .
Br36 C35 1.899(5) .
Cu1 O40 1.976(3) .
Cu1 O18 1.913(3) .
Cu1 N29 1.933(4) .
Cu1 N20 1.943(4) .
Cu1 O32 2.403(4) .
Cu4 O110 1.948(3) .
Cu4 O71 1.895(4) .
Cu4 O50 1.897(4) .
Cu4 O73A 1.929(7) .
Cu4 O73B 1.997(7) .
Cu6 O61 1.938(3) .
Cu6 O95 1.947(3) .
Cu6 N63 1.984(4) .
Cu6 N72 1.957(4) .
Cu3 O30 1.889(3) .
Cu3 O110 1.989(3) .
Cu3 O28 1.936(3) .
Cu3 O101 1.953(4) .
Cu3 O102 2.272(5) .
Br79 C78 1.901(5) .
Br16 C15 1.917(5) .
Cu5A O95 2.019(4) .
Cu5A O73A 1.950(7) .
Cu5A O93A 1.893(6) .
Cu5A O96 1.950(9) .
O30 N29 1.416(5) .
O40 C39 1.327(6) .
O61 C60 1.332(5) .
O110 N51 1.418(5) .
O83 C82 1.302(5) .
N42 C41 1.306(6) .
N42 C43 1.426(6) .
O71 C70 1.290(6) .
O18 C134 1.332(6) .
N29 C27 1.304(6) .
O95 N94 1.411(5) .
O12 C13 1.361(6) .
O12 C11 1.425(6) .
N63 C62 1.281(6) .
N63 C64 1.443(6) .
O53 C54 1.373(6) .
O53 C52 1.437(7) .
O50 C49 1.289(6) .
O28 C27 1.265(6) .
N72 O73A 1.525(8) .
N72 C70 1.296(6) .
N72 O73B 1.366(8) .
N20 C19 1.297(6) .
N20 C21 1.429(6) .
N51 C49 1.301(6) .
N94 C92A 1.417(11) .
O32 C33 1.385(5) .
O32 C31 1.408(6) .
C37 C35 1.372(7) .
C37 C38 1.405(7) .
N85 C84 1.308(6) .
N85 C86B 1.406(11) .
N85 C86A 1.476(7) .
C35 C34 1.394(7) .
C62 C59 1.421(7) .
C19 C18 1.440(7) .
C84 C81 1.403(7) .
C55 C54 1.377(7) .
C55 C56 1.382(7) .
C33 C39 1.411(7) .
C33 C34 1.382(7) .
C67 C68 1.386(8) .
C67 C66 1.378(8) .
C49 C48 1.519(7) .
C64 C69 1.402(7) .
C64 C65 1.383(7) .
C39 C38 1.408(6) .
C21 C26 1.403(7) .
C21 C22 1.404(7) .
O75 C76 1.366(6) .
C134 C18 1.398(7) .
C134 C13 1.418(7) .
C81 C82 1.423(7) .
C81 C80 1.436(7) .
C60 C54 1.404(7) .
C60 C59 1.410(6) .
C27 C26 1.497(7) .
C58 C56 1.355(7) .
C58 C59 1.415(7) .
C18 C17 1.423(7) .
C13 C14 1.366(7) .
C38 C41 1.444(7) .
C44 C43 1.378(7) .
C44 C45 1.373(8) .
C17 C15 1.356(8) .
O98 O98 1.134(12) 2
C26 C25 1.408(7) .
C82 C76 1.432(7) .
C68 C69 1.397(7) .
C15 C14 1.388(8) .
C22 C23 1.374(7) .
C77 C76 1.367(7) .
C77 C78 1.402(7) .
C80 C78 1.354(7) .
C23 C24 1.373(8) .
C48 C47 1.400(7) .
C48 C43 1.394(7) .
C69 C70 1.495(7) .
C92A O93A 1.287(13) .
C92A C91A 1.489(12) .
C25 C24 1.368(7) .
C47 C46 1.400(8) .
C46 C45 1.383(9) .
C66 C65 1.380(7) .
O104 C105 1.409(13) .
C91A C90A 1.3900 .
C91A C86A 1.3900 .
C90A C89A 1.3900 .
C89A C88A 1.3900 .
C88A C87A 1.3900 .
C87A C86A 1.3900 .

loop_
_smtbx_masks_void_nr
_smtbx_masks_void_average_x
_smtbx_masks_void_average_y
_smtbx_masks_void_average_z
_smtbx_masks_void_volume
_smtbx_masks_void_count_electrons
1 0.000 0.500 -0.193 2030.0 369.1
2 0.500 0.000 -0.988 2030.0 369.1
